data_2203104
loop_
_publ_author_name
'Nagarajan Vembu'
'Maruthai Nallu'
'Semih Durmus'
'Mathew Pazner'
'Jered Garrison'
'Wiley J. Youngs'

_publ_section_title
;
 4-Methylphenyl 3-nitrobenzenesulfonate
;
_journal_issue 1
_journal_name_full 'Acta Crystallographica Section E'
_journal_page_first o1
_journal_page_last o3
_journal_paper_doi 10.1107/S1600536803027090
_journal_volume 60
_journal_year 2004
_chemical_formula_iupac 'C13 H11 NO5 S'
_chemical_formula_moiety 'C13 H11 NO5 S'
_chemical_formula_sum 'C13 H11 N O5 S'
_chemical_formula_weight 293.29
_chemical_melting_point 394.0(10)
_chemical_name_common 'p-methylphenyl 3-nitrobenzenesulfonate'
_chemical_name_systematic
;
 4-Methylphenyl 3-nitrobenzenesulfonate
;
_space_group_IT_number 14
_symmetry_cell_setting monoclinic
_symmetry_space_group_name_Hall '-P 2yn'
_symmetry_space_group_name_H-M 'P 1 21/n 1'
_atom_sites_solution_hydrogens geom
_atom_sites_solution_primary direct
_atom_sites_solution_secondary difmap
_audit_creation_method SHELXL-97
_cell_angle_alpha 90.00
_cell_angle_beta 93.267(2)
_cell_angle_gamma 90.00
_cell_formula_units_Z 4
_cell_length_a 9.2127(13)
_cell_length_b 12.9944(19)
_cell_length_c 10.5892(15)
_cell_measurement_reflns_used 6112
_cell_measurement_temperature 100(2)
_cell_measurement_theta_max 28.25
_cell_measurement_theta_min 2.48
_cell_volume 1265.6(3)
_computing_cell_refinement SMART
_computing_data_collection 'SMART (Bruker, 1998)'
_computing_data_reduction 'SAINT (Bruker, 1998)'
_computing_molecular_graphics SHELXTL
_computing_publication_material SHELXTL
_computing_structure_refinement SHELXTL
_computing_structure_solution 'SHELXTL (Sheldrick, 1998)'
_diffrn_ambient_temperature 100(2)
_diffrn_measured_fraction_theta_full 0.905
_diffrn_measured_fraction_theta_max 0.905
_diffrn_measurement_device_type 'Bruker SMART CCD area-detector'
_diffrn_measurement_method '\f and \w'
_diffrn_radiation_monochromator graphite
_diffrn_radiation_source 'fine-focus sealed tube'
_diffrn_radiation_type MoK\a
_diffrn_radiation_wavelength 0.71073
_diffrn_reflns_av_R_equivalents 0.0212
_diffrn_reflns_av_sigmaI/netI 0.0254
_diffrn_reflns_limit_h_max 12
_diffrn_reflns_limit_h_min -12
_diffrn_reflns_limit_k_max 14
_diffrn_reflns_limit_k_min -16
_diffrn_reflns_limit_l_max 13
_diffrn_reflns_limit_l_min -14
_diffrn_reflns_number 7309
_diffrn_reflns_theta_full 28.37
_diffrn_reflns_theta_max 28.37
_diffrn_reflns_theta_min 2.48
_diffrn_standards_number 0
_exptl_absorpt_coefficient_mu 0.275
_exptl_absorpt_correction_T_max 0.9369
_exptl_absorpt_correction_T_min 0.8956
_exptl_absorpt_correction_type multi-scan
_exptl_absorpt_process_details '(SADABS; Sheldrick, 1996)'
_exptl_crystal_colour colorless
_exptl_crystal_density_diffrn 1.539
_exptl_crystal_density_method 'not measured'
_exptl_crystal_description block
_exptl_crystal_F_000 608
_exptl_crystal_size_max 0.41
_exptl_crystal_size_mid 0.27
_exptl_crystal_size_min 0.24
_refine_diff_density_max 0.369
_refine_diff_density_min -0.271
_refine_ls_extinction_method none
_refine_ls_goodness_of_fit_ref 1.047
_refine_ls_hydrogen_treatment refall
_refine_ls_matrix_type full
_refine_ls_number_parameters 225
_refine_ls_number_reflns 2864
_refine_ls_number_restraints 0
_refine_ls_restrained_S_all 1.047
_refine_ls_R_factor_all 0.0364
_refine_ls_R_factor_gt 0.0332
_refine_ls_shift/su_max 0.000
_refine_ls_shift/su_mean 0.000
_refine_ls_structure_factor_coef Fsqd
_refine_ls_weighting_details 'calc w = 1/[\s^2^(Fo^2^)+(0.0489P)^2^+0.5196P] where P = (Fo^2^+2Fc^2^)/3'
_refine_ls_weighting_scheme calc
_refine_ls_wR_factor_gt 0.0888
_refine_ls_wR_factor_ref 0.0911
_reflns_number_gt 2611
_reflns_number_total 2864
_reflns_threshold_expression I>2\s(I)
_cod_data_source_file om6198.cif
_cod_data_source_block I
_cod_depositor_comments
;
The following automatic conversions were performed:

'_chemical_melting_point' value '393-395' was changed to '394.0(10)'
- the average value was taken and precision was estimated.

Automatic conversion script
Id: cif_fix_values 1646 2011-03-28 12:23:43Z adriana 

The following automatic conversions were performed:

'_chemical_melting_point' value '393-395' was changed to '394.0(10)'
- the average value was taken and precision was estimated.

Automatic conversion script
Id: cif_fix_values 1715 2011-07-08 13:25:40Z adriana 
;
_cod_original_sg_symbol_H-M 'P 21/n'
_cod_database_code 2203104
_cod_database_fobs_code 2203104

loop_
_symmetry_equiv_pos_as_xyz
'x, y, z'
'-x+1/2, y+1/2, -z+1/2'
'-x, -y, -z'
'x-1/2, -y-1/2, z-1/2'

loop_
_atom_site_label
_atom_site_fract_x
_atom_site_fract_y
_atom_site_fract_z
_atom_site_U_iso_or_equiv
_atom_site_adp_type
_atom_site_calc_flag
_atom_site_occupancy
_atom_site_type_symbol
S1 0.06680(3) 0.93041(3) 0.30458(3) 0.01784(11) Uani d 1 S
O1 0.41790(11) 1.02520(8) 0.69085(9) 0.0248(2) Uani d 1 O
O2 0.58241(12) 0.90676(9) 0.71275(10) 0.0291(3) Uani d 1 O
O3 0.04280(11) 0.87660(8) 0.18808(9) 0.0233(2) Uani d 1 O
O4 0.07248(11) 1.03981(8) 0.30668(9) 0.0231(2) Uani d 1 O
O5 -0.06041(10) 0.90461(7) 0.39520(9) 0.0204(2) Uani d 1 O
N 0.47364(13) 0.94429(9) 0.65927(11) 0.0205(3) Uani d 1 N
C1 0.22184(14) 0.87864(10) 0.38559(12) 0.0174(3) Uani d 1 C
C2 0.28348(15) 0.93167(10) 0.48895(12) 0.0179(3) Uani d 1 C
C3 0.40617(14) 0.88908(10) 0.54934(12) 0.0178(3) Uani d 1 C
C4 0.46872(15) 0.79852(11) 0.51013(13) 0.0207(3) Uani d 1 C
C5 0.40270(16) 0.74664(11) 0.40794(14) 0.0223(3) Uani d 1 C
C6 0.27922(15) 0.78605(11) 0.34485(13) 0.0201(3) Uani d 1 C
C7 -0.10320(14) 0.80050(11) 0.41111(13) 0.0192(3) Uani d 1 C
C8 -0.05293(16) 0.74991(12) 0.51959(13) 0.0228(3) Uani d 1 C
C9 -0.10083(16) 0.65048(12) 0.53991(14) 0.0235(3) Uani d 1 C
C10 -0.19800(15) 0.60201(11) 0.45383(13) 0.0209(3) Uani d 1 C
C11 -0.24677(15) 0.65614(11) 0.34562(13) 0.0213(3) Uani d 1 C
C12 -0.19974(14) 0.75554(11) 0.32324(13) 0.0207(3) Uani d 1 C
C13 -0.25024(18) 0.49443(12) 0.47685(16) 0.0272(3) Uani d 1 C
H2 0.2415(18) 0.9932(14) 0.5188(16) 0.023(4) Uiso d 1 H
H4 0.553(2) 0.7755(14) 0.5540(17) 0.031(5) Uiso d 1 H
H5 0.444(2) 0.6825(15) 0.3824(18) 0.035(5) Uiso d 1 H
H6 0.2358(19) 0.7536(13) 0.2753(16) 0.026(4) Uiso d 1 H
H8 0.013(2) 0.7845(13) 0.5808(17) 0.027(4) Uiso d 1 H
H9 -0.068(2) 0.6167(15) 0.6142(18) 0.034(5) Uiso d 1 H
H11 -0.316(2) 0.6252(14) 0.2858(17) 0.030(5) Uiso d 1 H
H12 -0.2315(19) 0.7916(14) 0.2512(17) 0.026(4) Uiso d 1 H
H13A -0.241(3) 0.4502(18) 0.405(2) 0.056(7) Uiso d 1 H
H13B -0.210(3) 0.4673(18) 0.554(2) 0.055(6) Uiso d 1 H
H13C -0.353(3) 0.4910(17) 0.477(2) 0.052(6) Uiso d 1 H

loop_
_atom_site_aniso_label
_atom_site_aniso_U_11
_atom_site_aniso_U_22
_atom_site_aniso_U_33
_atom_site_aniso_U_12
_atom_site_aniso_U_13
_atom_site_aniso_U_23
S1 0.01849(18) 0.01647(19) 0.01831(18) 0.00143(11) -0.00119(12) -0.00057(11)
O1 0.0287(5) 0.0233(6) 0.0222(5) -0.0009(4) -0.0010(4) -0.0033(4)
O2 0.0248(5) 0.0310(6) 0.0302(6) 0.0002(4) -0.0092(4) 0.0040(5)
O3 0.0252(5) 0.0241(5) 0.0204(5) 0.0009(4) -0.0017(4) -0.0031(4)
O4 0.0255(5) 0.0176(5) 0.0258(5) 0.0019(4) -0.0028(4) 0.0010(4)
O5 0.0186(5) 0.0172(5) 0.0255(5) 0.0015(4) 0.0024(4) -0.0026(4)
N 0.0201(6) 0.0220(6) 0.0194(6) -0.0036(4) -0.0005(5) 0.0040(4)
C1 0.0170(6) 0.0167(6) 0.0185(6) 0.0006(5) 0.0011(5) 0.0017(5)
C2 0.0184(6) 0.0163(7) 0.0191(6) 0.0000(5) 0.0024(5) 0.0009(5)
C3 0.0184(6) 0.0178(7) 0.0172(6) -0.0029(5) 0.0010(5) 0.0022(5)
C4 0.0185(6) 0.0187(7) 0.0249(7) 0.0017(5) 0.0013(5) 0.0063(5)
C5 0.0243(7) 0.0158(7) 0.0269(7) 0.0034(5) 0.0037(5) 0.0012(5)
C6 0.0217(7) 0.0170(7) 0.0219(7) -0.0013(5) 0.0027(5) -0.0014(5)
C7 0.0176(6) 0.0168(7) 0.0234(6) 0.0008(5) 0.0035(5) -0.0026(5)
C8 0.0227(7) 0.0240(7) 0.0215(7) -0.0009(5) -0.0013(5) -0.0036(5)
C9 0.0250(7) 0.0251(8) 0.0202(7) 0.0010(6) 0.0001(6) 0.0012(5)
C10 0.0190(6) 0.0210(7) 0.0231(7) 0.0008(5) 0.0044(5) -0.0024(5)
C11 0.0169(6) 0.0235(7) 0.0233(7) 0.0000(5) -0.0001(5) -0.0049(5)
C12 0.0173(6) 0.0234(7) 0.0213(7) 0.0030(5) 0.0000(5) -0.0003(5)
C13 0.0302(8) 0.0220(8) 0.0297(8) -0.0036(6) 0.0046(6) -0.0006(6)

loop_
_atom_type_symbol
_atom_type_description
_atom_type_scat_dispersion_real
_atom_type_scat_dispersion_imag
_atom_type_scat_source
C C 0.0033 0.0016 'International Tables Vol C Tables 4.2.6.8 and 6.1.1.4'
H H 0.0000 0.0000 'International Tables Vol C Tables 4.2.6.8 and 6.1.1.4'
N N 0.0061 0.0033 'International Tables Vol C Tables 4.2.6.8 and 6.1.1.4'
O O 0.0106 0.0060 'International Tables Vol C Tables 4.2.6.8 and 6.1.1.4'
S S 0.1246 0.1234 'International Tables Vol C Tables 4.2.6.8 and 6.1.1.4'

loop_
_geom_angle_atom_site_label_1
_geom_angle_atom_site_label_2
_geom_angle_atom_site_label_3
_geom_angle
_geom_angle_publ_flag
O4 S1 O3 120.52(6) y
O4 S1 O5 103.23(6) y
O3 S1 O5 109.60(6) y
O4 S1 C1 110.29(6) y
O3 S1 C1 108.45(6) y
O5 S1 C1 103.35(6) y
C7 O5 S1 119.37(8) y
O2 N O1 124.10(12) y
O2 N C3 117.95(12) y
O1 N C3 117.96(11) y
C2 C1 C6 121.87(13) ?
C2 C1 S1 118.67(10) ?
C6 C1 S1 119.46(11) ?
C3 C2 C1 116.96(12) ?
C3 C2 H2 121.4(10) ?
C1 C2 H2 121.6(10) ?
C2 C3 C4 123.03(13) ?
C2 C3 N 117.86(12) ?
C4 C3 N 119.11(12) ?
C3 C4 C5 118.43(13) ?
C3 C4 H4 118.2(11) ?
C5 C4 H4 123.4(11) ?
C6 C5 C4 120.59(13) ?
C6 C5 H5 121.0(11) ?
C4 C5 H5 118.5(11) ?
C5 C6 C1 119.09(13) ?
C5 C6 H6 121.6(11) ?
C1 C6 H6 119.2(11) ?
C12 C7 C8 122.16(14) ?
C12 C7 O5 119.69(13) ?
C8 C7 O5 118.01(12) ?
C7 C8 C9 118.58(13) ?
C7 C8 H8 120.1(10) ?
C9 C8 H8 121.3(10) ?
C8 C9 C10 121.26(14) ?
C8 C9 H9 118.5(12) ?
C10 C9 H9 120.2(12) ?
C9 C10 C11 118.32(13) ?
C9 C10 C13 120.99(14) ?
C11 C10 C13 120.70(13) ?
C12 C11 C10 121.34(13) ?
C12 C11 H11 118.6(11) ?
C10 C11 H11 120.0(11) ?
C7 C12 C11 118.34(13) ?
C7 C12 H12 120.1(11) ?
C11 C12 H12 121.5(11) ?
C10 C13 H13A 112.6(14) ?
C10 C13 H13B 112.0(14) ?
H13A C13 H13B 115(2) ?
C10 C13 H13C 111.9(14) ?
H13A C13 H13C 96.0(19) ?
H13B C13 H13C 109(2) ?

loop_
_geom_bond_atom_site_label_1
_geom_bond_atom_site_label_2
_geom_bond_distance
_geom_bond_publ_flag
S1 O3 1.4243(10) y
S1 O4 1.4227(11) y
S1 O5 1.5921(10) y
S1 C1 1.7575(14) y
O1 N 1.2249(16) y
O2 N 1.2239(16) y
O5 C7 1.4218(17) y
N C3 1.4744(17) y
C1 C2 1.3872(19) ?
C1 C6 1.3926(19) ?
C2 C3 1.3822(19) ?
C2 H2 0.950(17) ?
C3 C4 1.3843(19) ?
C4 C5 1.386(2) ?
C4 H4 0.93(2) ?
C5 C6 1.384(2) ?
C5 H5 0.962(19) ?
C6 H6 0.920(18) ?
C7 C12 1.380(2) ?
C7 C8 1.380(2) ?
C8 C9 1.386(2) ?
C8 H8 0.975(18) ?
C9 C10 1.391(2) ?
C9 H9 0.936(19) ?
C10 C11 1.397(2) ?
C10 C13 1.503(2) ?
C11 C12 1.387(2) ?
C11 H11 0.962(19) ?
C12 H12 0.928(18) ?
C13 H13A 0.96(2) ?
C13 H13B 0.95(3) ?
C13 H13C 0.94(2) ?

loop_
_geom_hbond_atom_site_label_D
_geom_hbond_atom_site_label_H
_geom_hbond_atom_site_label_A
_geom_hbond_site_symmetry_A
_geom_hbond_distance_DH
_geom_hbond_distance_HA
_geom_hbond_distance_DA
_geom_hbond_angle_DHA
_geom_hbond_publ_flag
C4 H4 O2 . 0.93(2) 2.400(18) 2.7244(19) 100.4(13) y
C2 H2 O1 . 0.950(17) 2.407(17) 2.6981(17) 97.3(12) y
C2 H2 O4 . 0.950(17) 2.727(17) 3.0085(17) 97.9(11) y
C12 H12 O3 . 0.928(18) 2.872(17) 3.1433(17) 98.3(12) y
C6 H6 O3 . 0.920(18) 2.526(17) 2.9107(18) 105.5(12) y
C4 H4 O3 4_676 0.93(2) 2.438(18) 3.0081(17) 119.7(14) y
C2 H2 O5 3_576 0.950(17) 2.356(17) 3.2469(16) 156.0(14) y
C8 H8 O4 3_576 0.975(18) 2.714(17) 3.3047(18) 119.4(13) y
C11 H11 O4 2_445 0.962(19) 2.739(19) 3.6521(18) 158.7(14) y
C13 H13C O3 2_445 0.94(2) 2.83(2) 3.482(2) 127.5(17) y
C13 H13B O2 2_546 0.95(3) 2.79(3) 3.730(2) 174.4(19) y
C9 H9 O1 2_546 0.936(19) 2.695(19) 3.6154(18) 167.9(15) y
C6 H6 O2 4_575 0.920(18) 2.583(18) 3.3515(18) 141.4(14) y
C13 H13A O1 4_575 0.96(2) 2.79(2) 3.4887(19) 130.5(17) y
C5 H5 O4 2_545 0.962(19) 2.727(19) 3.5354(18) 142.0(14) y

loop_
_geom_torsion_atom_site_label_1
_geom_torsion_atom_site_label_2
_geom_torsion_atom_site_label_3
_geom_torsion_atom_site_label_4
_geom_torsion
_geom_torsion_publ_flag
O4 S1 O5 C7 176.65(10) ?
O3 S1 O5 C7 47.05(11) ?
C1 S1 O5 C7 -68.40(11) y
O4 S1 C1 C2 33.29(12) ?
O3 S1 C1 C2 167.24(10) ?
O5 S1 C1 C2 -76.49(11) ?
O4 S1 C1 C6 -146.80(10) ?
O3 S1 C1 C6 -12.85(13) ?
O5 S1 C1 C6 103.42(11) ?
C6 C1 C2 C3 0.77(19) ?
S1 C1 C2 C3 -179.33(9) ?
C1 C2 C3 C4 0.81(19) ?
C1 C2 C3 N 179.87(11) ?
O2 N C3 C2 -179.90(12) ?
O1 N C3 C2 -0.38(17) ?
O2 N C3 C4 -0.81(18) ?
O1 N C3 C4 178.72(12) ?
C2 C3 C4 C5 -2.0(2) ?
N C3 C4 C5 178.96(12) ?
C3 C4 C5 C6 1.6(2) ?
C4 C5 C6 C1 -0.1(2) ?
C2 C1 C6 C5 -1.1(2) ?
S1 C1 C6 C5 178.98(10) ?
S1 O5 C7 C12 -83.03(14) ?
S1 O5 C7 C8 101.09(13) ?
C12 C7 C8 C9 0.4(2) ?
O5 C7 C8 C9 176.16(11) ?
C7 C8 C9 C10 -0.3(2) ?
C8 C9 C10 C11 -0.1(2) ?
C8 C9 C10 C13 -179.61(13) ?
C9 C10 C11 C12 0.3(2) ?
C13 C10 C11 C12 179.87(13) ?
C8 C7 C12 C11 -0.1(2) ?
O5 C7 C12 C11 -175.84(11) ?
C10 C11 C12 C7 -0.2(2) ?

loop_
_cod_related_entry_id
_cod_related_entry_database
_cod_related_entry_code
1 ChemSpider 265684
